data_4326943
loop_
_publ_author_name
'Christopher C. Underwood'
'Matthew Mann'
'Colin D. McMillen'
'Joseph W. Kolis'

_publ_contact_author_address
;
Department of Chemistry 
Clemson University 
Clemson, SC, 29634
USA
;
_publ_contact_author_email kjoseph@clemson.edu
_publ_contact_author_fax 864-656-6613
_publ_contact_author_name 'Joseph W. Kolis'
_publ_contact_author_phone 864-656-4739
_publ_section_title
;
 Hydrothermal Descriptive Chemistry and Single Crystal Structure
 Determination of Cesium and Rubidium Thorium Fluorides
;
_journal_name_full 'Inorganic Chemistry'
_journal_page_first 11825
_journal_page_last 11831
_journal_paper_doi 10.1021/ic2019555
_journal_volume 50
_journal_year 2011
_chemical_formula_moiety 'F13 Th3, Rb'
_chemical_formula_sum 'F13 Rb Th3'
_chemical_formula_weight 1028.59
_space_group_IT_number 26
_symmetry_cell_setting orthorhombic
_symmetry_space_group_name_Hall 'P 2c -2'
_symmetry_space_group_name_H-M 'P m c 21'
_atom_sites_solution_primary direct
_atom_sites_solution_secondary difmap
_audit_creation_method SHELXL-97
_cell_angle_alpha 90.00
_cell_angle_beta 90.00
_cell_angle_gamma 90.00
_cell_formula_units_Z 2
_cell_length_a 8.1805(16)
_cell_length_b 7.4378(15)
_cell_length_c 8.6594(17)
_cell_measurement_reflns_used 4896
_cell_measurement_temperature 293(2)
_cell_measurement_theta_max 26.31
_cell_measurement_theta_min 2.49
_cell_volume 526.88(18)
_computing_cell_refinement 'CrystalClear (Rigaku/MSC, 2006)'
_computing_data_collection 'CrystalClear (Rigaku/MSC, 2006)'
_computing_data_reduction 'CrystalClear (Rigaku/MSC, 2006)'
_computing_molecular_graphics 'DIAMOND (Bradenburg, 1999)'
_computing_publication_material 'SHELXTL 6.10 (Sheldrick, 2008)'
_computing_structure_refinement 'SHELXTL 6.10 (Sheldrick, 2008)'
_computing_structure_solution 'SHELXTL 6.10 (Sheldrick, 2008)'
_diffrn_ambient_temperature 293(2)
_diffrn_detector_area_resol_mean 14.6306
_diffrn_measured_fraction_theta_full 1.000
_diffrn_measured_fraction_theta_max 1.000
_diffrn_measurement_device_type 'Rigaku AFC8S'
_diffrn_measurement_method dtprofit.ref
_diffrn_radiation_monochromator graphite
_diffrn_radiation_source 'fine-focus sealed tube'
_diffrn_radiation_type MoK\a
_diffrn_radiation_wavelength 0.71073
_diffrn_reflns_av_R_equivalents 0.0649
_diffrn_reflns_av_sigmaI/netI 0.0521
_diffrn_reflns_limit_h_max 10
_diffrn_reflns_limit_h_min -10
_diffrn_reflns_limit_k_max 9
_diffrn_reflns_limit_k_min -9
_diffrn_reflns_limit_l_max 10
_diffrn_reflns_limit_l_min -10
_diffrn_reflns_number 4896
_diffrn_reflns_theta_full 26.31
_diffrn_reflns_theta_max 26.31
_diffrn_reflns_theta_min 2.49
_diffrn_standards_interval_count 0
_diffrn_standards_interval_time 0
_diffrn_standards_number 0
_exptl_absorpt_coefficient_mu 46.982
_exptl_absorpt_correction_T_max 0
_exptl_absorpt_correction_T_min 0
_exptl_absorpt_correction_type multi-scan
_exptl_absorpt_process_details 'REQAB, CrystalClear'
_exptl_crystal_colour colourless
_exptl_crystal_density_diffrn 6.483
_exptl_crystal_description polyhedra
_exptl_crystal_F_000 848
_exptl_crystal_size_max 0.20
_exptl_crystal_size_mid 0.20
_exptl_crystal_size_min 0.20
_refine_diff_density_max 4.170
_refine_diff_density_min -2.287
_refine_diff_density_rms 0.387
_refine_ls_abs_structure_details 'Flack H D (1983), Acta Cryst. A39, 876-881'
_refine_ls_abs_structure_Flack 0.00(3)
_refine_ls_extinction_coef 0.0064(2)
_refine_ls_extinction_expression Fc^*^=kFc[1+0.001xFc^2^\l^3^/sin(2\q)]^-1/4^
_refine_ls_extinction_method SHELXL
_refine_ls_goodness_of_fit_ref 1.093
_refine_ls_matrix_type full
_refine_ls_number_parameters 89
_refine_ls_number_reflns 1149
_refine_ls_number_restraints 25
_refine_ls_restrained_S_all 1.087
_refine_ls_R_factor_all 0.0364
_refine_ls_R_factor_gt 0.0301
_refine_ls_shift/su_max 0.000
_refine_ls_shift/su_mean 0.000
_refine_ls_structure_factor_coef Fsqd
_refine_ls_weighting_details 'calc w=1/[\s^2^(Fo^2^)+(0.0145P)^2^+0.0000P] where P=(Fo^2^+2Fc^2^)/3'
_refine_ls_weighting_scheme calc
_refine_ls_wR_factor_gt 0.0550
_refine_ls_wR_factor_ref 0.0576
_reflns_number_gt 1024
_reflns_number_total 1149
_reflns_threshold_expression >2sigma(I)
_cod_data_source_file ic2019555_si_004_3.cif
_cod_data_source_block cu34pmc21
_cod_database_code 4326943

loop_
_symmetry_equiv_pos_as_xyz
'x, y, z'
'-x, -y, z+1/2'
'x, -y, z+1/2'
'-x, y, z'

loop_
_atom_site_label
_atom_site_type_symbol
_atom_site_fract_x
_atom_site_fract_y
_atom_site_fract_z
_atom_site_U_iso_or_equiv
_atom_site_adp_type
_atom_site_occupancy
_atom_site_symmetry_multiplicity
_atom_site_calc_flag
_atom_site_refinement_flags
Th2 Th 0.5000 0.60789(13) 0.41293(3) 0.0063(2) Uani 1 2 d S
Th1 Th 0.75307(8) 0.89648(6) 0.07900(16) 0.00505(15) Uani 1 1 d .
Rb1 Rb 1.0000 0.3950(4) 0.2205(3) 0.0224(7) Uani 1 2 d S
F1 F 1.0000 1.0613(16) 0.0646(17) 0.009(3) Uani 1 2 d SU
F2 F 0.5000 0.8635(18) 0.2353(19) 0.015(3) Uani 1 2 d S
F3 F 0.7544(10) 0.6739(12) 0.2711(13) 0.014(2) Uani 1 1 d .
F4 F 0.8009(11) 0.9523(12) -0.1845(12) 0.012(2) Uani 1 1 d U
F5 F 0.5000 0.895(2) -0.0485(16) 0.017(3) Uani 1 2 d SU
F6 F 1.0000 0.7292(16) 0.0504(17) 0.015(3) Uani 1 2 d S
F7 F 0.6706(11) 1.1926(12) 0.0477(11) 0.014(2) Uani 1 1 d .
F8 F 0.3045(11) 0.3830(13) 0.4560(11) 0.013(2) Uani 1 1 d .
F9 F 0.5000 0.531(2) 0.672(2) 0.021(4) Uani 1 2 d SU

loop_
_atom_site_aniso_label
_atom_site_aniso_U_11
_atom_site_aniso_U_22
_atom_site_aniso_U_33
_atom_site_aniso_U_23
_atom_site_aniso_U_13
_atom_site_aniso_U_12
Th2 0.0071(4) 0.0061(4) 0.0057(4) 0.0007(8) 0.000 0.000
Th1 0.0046(2) 0.0058(2) 0.0047(2) 0.0001(7) 0.0003(2) -0.0003(3)
Rb1 0.0344(15) 0.0070(11) 0.0260(19) 0.0011(15) 0.000 0.000
F1 0.010(4) 0.008(4) 0.010(5) 0.004(4) 0.000 0.000
F2 0.007(6) 0.021(7) 0.016(9) -0.009(6) 0.000 0.000
F3 0.014(5) 0.012(5) 0.016(6) 0.008(5) 0.007(4) 0.001(4)
F4 0.014(4) 0.012(4) 0.010(4) 0.004(3) 0.003(3) -0.002(3)
F5 0.009(4) 0.027(5) 0.014(5) 0.010(4) 0.000 0.000
F6 0.012(6) 0.004(6) 0.030(10) 0.000(5) 0.000 0.000
F7 0.015(5) 0.005(4) 0.023(7) 0.003(4) -0.002(4) 0.000(4)
F8 0.007(4) 0.014(5) 0.019(6) 0.003(4) -0.004(4) -0.005(4)
F9 0.023(5) 0.021(5) 0.019(5) -0.003(4) 0.000 0.000

loop_
_atom_type_symbol
_atom_type_description
_atom_type_scat_dispersion_real
_atom_type_scat_dispersion_imag
_atom_type_scat_source
F F 0.0171 0.0103 'International Tables Vol C Tables 4.2.6.8 and 6.1.1.4'
Rb Rb -0.9393 2.9676 'International Tables Vol C Tables 4.2.6.8 and 6.1.1.4'
Th Th -7.2400 8.8979 'International Tables Vol C Tables 4.2.6.8 and 6.1.1.4'

loop_
_geom_angle_atom_site_label_1
_geom_angle_atom_site_label_2
_geom_angle_atom_site_label_3
_geom_angle
_geom_angle_site_symmetry_1
_geom_angle_site_symmetry_3
F9 Th2 F9 139.36(10) . 2_664
F9 Th2 F8 70.7(3) . .
F9 Th2 F8 80.0(4) 2_664 .
F9 Th2 F8 70.7(3) . 4_655
F9 Th2 F8 80.0(4) 2_664 4_655
F8 Th2 F8 86.0(5) . 4_655
F9 Th2 F7 71.0(4) . 3_575
F9 Th2 F7 136.5(3) 2_664 3_575
F8 Th2 F7 141.0(3) . 3_575
F8 Th2 F7 88.1(3) 4_655 3_575
F9 Th2 F7 71.0(4) . 2_675
F9 Th2 F7 136.5(3) 2_664 2_675
F8 Th2 F7 88.1(3) . 2_675
F8 Th2 F7 141.0(3) 4_655 2_675
F7 Th2 F7 73.0(4) 3_575 2_675
F9 Th2 F2 143.3(5) . .
F9 Th2 F2 77.3(5) 2_664 .
F8 Th2 F2 130.9(3) . .
F8 Th2 F2 130.9(3) 4_655 .
F7 Th2 F2 79.7(4) 3_575 .
F7 Th2 F2 79.7(4) 2_675 .
F9 Th2 F3 122.1(3) . 4_655
F9 Th2 F3 69.0(3) 2_664 4_655
F8 Th2 F3 69.2(3) . 4_655
F8 Th2 F3 142.9(3) 4_655 4_655
F7 Th2 F3 128.6(3) 3_575 4_655
F7 Th2 F3 67.7(3) 2_675 4_655
F2 Th2 F3 62.1(2) . 4_655
F9 Th2 F3 122.1(3) . .
F9 Th2 F3 69.0(3) 2_664 .
F8 Th2 F3 142.9(3) . .
F8 Th2 F3 69.2(3) 4_655 .
F7 Th2 F3 67.7(3) 3_575 .
F7 Th2 F3 128.6(3) 2_675 .
F2 Th2 F3 62.1(2) . .
F3 Th2 F3 115.1(5) 4_655 .
F9 Th2 Th1 143.4(2) . 4_655
F9 Th2 Th1 66.7(3) 2_664 4_655
F8 Th2 Th1 98.0(2) . 4_655
F8 Th2 Th1 145.0(2) 4_655 4_655
F7 Th2 Th1 108.4(2) 3_575 4_655
F7 Th2 Th1 73.9(2) 2_675 4_655
F2 Th2 Th1 32.90(14) . 4_655
F3 Th2 Th1 29.5(2) 4_655 4_655
F3 Th2 Th1 88.3(2) . 4_655
F9 Th2 Th1 143.4(2) . .
F9 Th2 Th1 66.7(3) 2_664 .
F8 Th2 Th1 145.0(2) . .
F8 Th2 Th1 98.0(2) 4_655 .
F7 Th2 Th1 73.9(2) 3_575 .
F7 Th2 Th1 108.4(2) 2_675 .
F2 Th2 Th1 32.90(14) . .
F3 Th2 Th1 88.3(2) 4_655 .
F3 Th2 Th1 29.5(2) . .
Th1 Th2 Th1 59.79(3) 4_655 .
F9 Th2 Rb1 105.10(17) . 1_455
F9 Th2 Rb1 62.10(7) 2_664 1_455
F8 Th2 Rb1 38.8(2) . 1_455
F8 Th2 Rb1 114.2(2) 4_655 1_455
F7 Th2 Rb1 155.2(2) 3_575 1_455
F7 Th2 Rb1 82.6(2) 2_675 1_455
F2 Th2 Rb1 92.23(17) . 1_455
F3 Th2 Rb1 32.3(2) 4_655 1_455
F3 Th2 Rb1 128.8(3) . 1_455
Th1 Th2 Rb1 59.51(4) 4_655 1_455
Th1 Th2 Rb1 111.20(4) . 1_455
F7 Th1 F5 72.0(4) . .
F7 Th1 F3 139.0(4) . .
F5 Th1 F3 109.6(4) . .
F7 Th1 F4 76.6(3) . .
F5 Th1 F4 72.0(4) . .
F3 Th1 F4 144.2(3) . .
F7 Th1 F1 75.5(3) . .
F5 Th1 F1 136.9(4) . .
F3 Th1 F1 113.5(4) . .
F4 Th1 F1 73.5(4) . .
F7 Th1 F4 72.4(3) . 3_575
F5 Th1 F4 123.7(4) . 3_575
F3 Th1 F4 73.8(3) . 3_575
F4 Th1 F4 136.66(19) . 3_575
F1 Th1 F4 70.0(4) . 3_575
F7 Th1 F8 135.9(3) . 2_664
F5 Th1 F8 67.2(4) . 2_664
F3 Th1 F8 72.7(4) . 2_664
F4 Th1 F8 75.7(3) . 2_664
F1 Th1 F8 126.7(4) . 2_664
F4 Th1 F8 146.5(3) 3_575 2_664
F7 Th1 F6 136.8(3) . .
F5 Th1 F6 134.1(5) . .
F3 Th1 F6 72.6(4) . .
F4 Th1 F6 81.4(4) . .
F1 Th1 F6 62.7(3) . .
F4 Th1 F6 101.4(4) 3_575 .
F8 Th1 F6 70.5(4) 2_664 .
F7 Th1 F2 85.1(4) . .
F5 Th1 F2 61.4(4) . .
F3 Th1 F2 63.2(4) . .
F4 Th1 F2 133.2(4) . .
F1 Th1 F2 142.3(4) . .
F4 Th1 F2 73.4(4) 3_575 .
F8 Th1 F2 89.6(4) 2_664 .
F6 Th1 F2 135.3(5) . .
F7 Th1 Th1 106.9(2) . 4_755
F5 Th1 Th1 151.9(3) . 4_755
F3 Th1 Th1 89.7(2) . 4_755
F4 Th1 Th1 80.4(2) . 4_755
F1 Th1 Th1 31.4(3) . 4_755
F4 Th1 Th1 80.5(2) 3_575 4_755
F8 Th1 Th1 101.4(2) 2_664 4_755
F6 Th1 Th1 32.1(3) . 4_755
F2 Th1 Th1 146.4(3) . 4_755
F7 Th1 Th1 73.1(2) . 4_655
F5 Th1 Th1 28.1(3) . 4_655
F3 Th1 Th1 90.3(2) . 4_655
F4 Th1 Th1 99.6(2) . 4_655
F1 Th1 Th1 148.6(3) . 4_655
F4 Th1 Th1 99.5(2) 3_575 4_655
F8 Th1 Th1 78.6(2) 2_664 4_655
F6 Th1 Th1 147.9(3) . 4_655
F2 Th1 Th1 33.6(3) . 4_655
Th1 Th1 Th1 180.0 4_755 4_655
F7 Th1 Th2 115.3(2) . .
F5 Th1 Th2 83.5(3) . .
F3 Th1 Th2 31.2(2) . .
F4 Th1 Th2 148.2(2) . .
F1 Th1 Th2 136.9(4) . .
F4 Th1 Th2 74.1(2) 3_575 .
F8 Th1 Th2 76.2(2) 2_664 .
F6 Th1 Th2 103.0(3) . .
F2 Th1 Th2 32.3(3) . .
Th1 Th1 Th2 119.893(14) 4_755 .
Th1 Th1 Th2 60.107(14) 4_655 .
F1 Rb1 F6 120.8(4) 1_545 .
F1 Rb1 F3 134.1(2) 1_545 4_755
F6 Rb1 F3 57.7(3) . 4_755
F1 Rb1 F3 134.1(2) 1_545 .
F6 Rb1 F3 57.7(3) . .
F3 Rb1 F3 86.9(4) 4_755 .
F1 Rb1 F6 100.6(4) 1_545 2_765
F6 Rb1 F6 138.6(4) . 2_765
F3 Rb1 F6 94.3(3) 4_755 2_765
F3 Rb1 F6 94.3(3) . 2_765
F1 Rb1 F4 53.6(3) 1_545 3_565
F6 Rb1 F4 146.6(2) . 3_565
F3 Rb1 F4 153.5(3) 4_755 3_565
F3 Rb1 F4 100.8(2) . 3_565
F6 Rb1 F4 60.1(3) 2_765 3_565
F1 Rb1 F4 53.6(3) 1_545 2_765
F6 Rb1 F4 146.6(2) . 2_765
F3 Rb1 F4 100.8(2) 4_755 2_765
F3 Rb1 F4 153.5(3) . 2_765
F6 Rb1 F4 60.1(3) 2_765 2_765
F4 Rb1 F4 62.0(3) 3_565 2_765
F1 Rb1 F8 106.1(2) 1_545 1_655
F6 Rb1 F8 110.3(2) . 1_655
F3 Rb1 F8 52.6(2) 4_755 1_655
F3 Rb1 F8 117.2(3) . 1_655
F6 Rb1 F8 52.33(18) 2_765 1_655
F4 Rb1 F8 102.2(3) 3_565 1_655
F4 Rb1 F8 54.1(2) 2_765 1_655
F1 Rb1 F8 106.1(2) 1_545 4_655
F6 Rb1 F8 110.3(2) . 4_655
F3 Rb1 F8 117.2(3) 4_755 4_655
F3 Rb1 F8 52.6(2) . 4_655
F6 Rb1 F8 52.33(18) 2_765 4_655
F4 Rb1 F8 54.1(2) 3_565 4_655
F4 Rb1 F8 102.2(3) 2_765 4_655
F8 Rb1 F8 101.3(3) 1_655 4_655
F1 Rb1 F7 53.56(17) 1_545 1_545
F6 Rb1 F7 98.9(2) . 1_545
F3 Rb1 F7 156.6(3) 4_755 1_545
F3 Rb1 F7 80.6(2) . 1_545
F6 Rb1 F7 106.3(2) 2_765 1_545
F4 Rb1 F7 49.5(2) 3_565 1_545
F4 Rb1 F7 99.2(2) 2_765 1_545
F8 Rb1 F7 150.6(2) 1_655 1_545
F8 Rb1 F7 69.9(2) 4_655 1_545
F1 Rb1 F7 53.56(17) 1_545 4_745
F6 Rb1 F7 98.9(2) . 4_745
F3 Rb1 F7 80.6(2) 4_755 4_745
F3 Rb1 F7 156.6(3) . 4_745
F6 Rb1 F7 106.3(2) 2_765 4_745
F4 Rb1 F7 99.2(2) 3_565 4_745
F4 Rb1 F7 49.5(2) 2_765 4_745
F8 Rb1 F7 69.9(2) 1_655 4_745
F8 Rb1 F7 150.6(2) 4_655 4_745
F7 Rb1 F7 103.5(3) 1_545 4_745
F1 Rb1 Th1 84.4(3) 1_545 2_765
F6 Rb1 Th1 143.46(18) . 2_765
F3 Rb1 Th1 85.8(2) 4_755 2_765
F3 Rb1 Th1 125.0(2) . 2_765
F6 Rb1 Th1 32.47(12) 2_765 2_765
F4 Rb1 Th1 69.0(2) 3_565 2_765
F4 Rb1 Th1 32.52(18) 2_765 2_765
F8 Rb1 Th1 33.26(17) 1_655 2_765
F8 Rb1 Th1 83.80(18) 4_655 2_765
F7 Rb1 Th1 117.62(17) 1_545 2_765
F7 Rb1 Th1 73.98(16) 4_745 2_765
Th1 F1 Th1 117.2(5) . 4_755
Th1 F1 Rb1 115.5(3) . 1_565
Th1 F1 Rb1 115.5(3) 4_755 1_565
Th2 F2 Th1 114.8(3) . 4_655
Th2 F2 Th1 114.8(3) . .
Th1 F2 Th1 112.8(6) 4_655 .
Th1 F3 Th2 119.3(4) . .
Th1 F3 Rb1 113.5(4) . .
Th2 F3 Rb1 120.9(3) . .
Th1 F4 Th1 153.5(4) . 3_574
Th1 F4 Rb1 101.2(3) . 2_764
Th1 F4 Rb1 104.4(3) 3_574 2_764
Th1 F5 Th1 123.9(6) . 4_655
Th1 F6 Th1 115.7(5) 4_755 .
Th1 F6 Rb1 113.3(3) 4_755 .
Th1 F6 Rb1 113.3(3) . .
Th1 F6 Rb1 105.0(4) 4_755 2_764
Th1 F6 Rb1 105.0(4) . 2_764
Rb1 F6 Rb1 102.7(4) . 2_764
Th1 F7 Th2 146.2(4) . 2_674
Th1 F7 Rb1 97.9(3) . 1_565
Th2 F7 Rb1 114.0(3) 2_674 1_565
Th2 F8 Th1 145.9(4) . 2_665
Th2 F8 Rb1 114.0(3) . 1_455
Th1 F8 Rb1 98.9(3) 2_665 1_455
Th2 F9 Th2 168.0(7) . 2_665

loop_
_geom_bond_atom_site_label_1
_geom_bond_atom_site_label_2
_geom_bond_distance
_geom_bond_site_symmetry_2
Th2 F9 2.314(18) .
Th2 F9 2.329(18) 2_664
Th2 F8 2.344(9) .
Th2 F8 2.344(9) 4_655
Th2 F7 2.348(9) 3_575
Th2 F7 2.348(9) 2_675
Th2 F2 2.445(16) .
Th2 F3 2.466(9) 4_655
Th2 F3 2.466(9) .
Th1 F7 2.319(9) .
Th1 F5 2.346(7) .
Th1 F3 2.347(10) .
Th1 F4 2.352(10) .
Th1 F1 2.366(6) .
Th1 F4 2.369(10) 3_575
Th1 F8 2.382(9) 2_664
Th1 F6 2.386(7) .
Th1 F2 2.486(9) .
Rb1 F1 2.826(13) 1_545
Rb1 F6 2.889(13) .
Rb1 F3 2.921(9) 4_755
Rb1 F3 2.921(9) .
Rb1 F6 3.002(15) 2_765
Rb1 F4 3.162(9) 3_565
Rb1 F4 3.162(9) 2_765
Rb1 F8 3.220(9) 1_655
Rb1 F8 3.220(9) 4_655
Rb1 F7 3.430(9) 1_545
Rb1 F7 3.430(9) 4_745
F1 Th1 2.366(6) 4_755
F1 Rb1 2.826(13) 1_565
F2 Th1 2.486(9) 4_655
F4 Th1 2.369(10) 3_574
F4 Rb1 3.162(9) 2_764
F5 Th1 2.346(7) 4_655
F6 Th1 2.386(7) 4_755
F6 Rb1 3.002(15) 2_764
F7 Th2 2.348(9) 2_674
F7 Rb1 3.430(9) 1_565
F8 Th1 2.382(9) 2_665
F8 Rb1 3.220(9) 1_455
F9 Th2 2.329(18) 2_665
